data_1514228
loop_
_publ_author_name
'Taylor, D.'

_publ_section_title
;
 Thermal expansion data: II. Binary oxides with the fluorite and rutile
 structures, M O2, and the antifluorite structure, M2 O
;
_journal_coden_ASTM TJBCAD
_journal_name_full
;
 Transactions and Journal of the British Ceramic Society
;
_journal_page_first 32
_journal_page_last 37
_journal_volume 83
_journal_year 1984
_chemical_formula_structural 'Mn O2'
_chemical_formula_sum 'Mn O2'
_chemical_name_systematic 'Manganese Oxide (1/2)'
_space_group_IT_number 136
_symmetry_Int_Tables_number 136
_symmetry_space_group_name_Hall '-P 4n 2n'
_symmetry_space_group_name_H-M 'P 42/m n m'
_audit_creation_date 2012/08/01
_cell_angle_alpha 90.0
_cell_angle_beta 90.0
_cell_angle_gamma 90.0
_cell_formula_units_Z 2
_cell_length_a 4.397
_cell_length_b 4.397
_cell_length_c 2.869
_cell_volume 55.468
_cod_data_source_file 'data_MnO2melanie643197.cif'
_cod_data_source_block /var/www/cod/tmp/uploads/1396617643.27-D290F29E9218B844.cif
_cod_original_cell_volume 55.47
_cod_original_formula_sum 'Mn1 O2'
_cod_database_code 1514228

loop_
_symmetry_equiv_pos_site_id
_symmetry_equiv_pos_as_xyz
1 '-y+1/2, x+1/2, -z+1/2'
2 'y+1/2, -x+1/2, -z+1/2'
3 'y, x, -z'
4 '-y, -x, -z'
5 'y+1/2, -x+1/2, z+1/2'
6 '-y+1/2, x+1/2, z+1/2'
7 '-y, -x, z'
8 'y, x, z'
9 'x+1/2, -y+1/2, -z+1/2'
10 '-x+1/2, y+1/2, -z+1/2'
11 'x, y, -z'
12 '-x, -y, -z'
13 '-x+1/2, y+1/2, z+1/2'
14 'x+1/2, -y+1/2, z+1/2'
15 '-x, -y, z'
16 'x, y, z'

loop_
_atom_site_label
_atom_site_type_symbol
_atom_site_symmetry_multiplicity
_atom_site_Wyckoff_symbol
_atom_site_fract_x
_atom_site_fract_y
_atom_site_fract_z
_atom_site_occupancy
_atom_site_attached_hydrogens
_atom_site_B_iso_or_equiv
Mn1 Mn4+ 2 a 0 0 0 1. 0 0
O1 O2- 4 f 0.305 0.305 0 1. 0 0

loop_
_atom_type_symbol
_atom_type_oxidation_number
Mn4+ 4
O2- -2
